data_7036995
loop_
_publ_author_name
'Feng, Zhijun'
'Wei, Yun'
'Zhou, Shuangliu'
'Zhang, Guangchao'
'Zhu, Xiancui'
'Guo, Liping'
'Wang, Shaowu'
'Mu, Xiaolong'

_publ_section_title
;
 Reactivity of functionalized indoles with rare-earth metal amides.
 Synthesis, characterization and catalytic activity of rare-earth metal
 complexes incorporating indolyl ligands.
;
_journal_issue 47
_journal_name_full 'Dalton transactions (Cambridge, England : 2003)'
_journal_page_first 20502
_journal_page_last 20513
_journal_paper_doi 10.1039/c5dt03214h
_journal_volume 44
_journal_year 2015
_chemical_formula_sum 'C27 H42 N3 Nd Si2'
_chemical_formula_weight 609.06
_chemical_name_systematic
; 
 ? 
;
_space_group_IT_number 13
_symmetry_cell_setting monoclinic
_symmetry_space_group_name_Hall '-P 2yc'
_symmetry_space_group_name_H-M 'P 1 2/c 1'
_atom_sites_solution_hydrogens geom
_atom_sites_solution_primary direct
_atom_sites_solution_secondary difmap
_audit_creation_method SHELXL-97
_audit_update_record
;
2015-03-30 deposited with the CCDC.
2015-10-28 downloaded from the CCDC.
;
_cell_angle_alpha 90.00
_cell_angle_beta 117.4350(10)
_cell_angle_gamma 90.00
_cell_formula_units_Z 4
_cell_length_a 15.9322(9)
_cell_length_b 12.3743(7)
_cell_length_c 16.8816(9)
_cell_measurement_reflns_used 9681
_cell_measurement_temperature 293(2)
_cell_measurement_theta_max 27.26
_cell_measurement_theta_min 2.19
_cell_volume 2953.9(3)
_computing_cell_refinement 'Bruker SMART'
_computing_data_collection 'Bruker SMART'
_computing_data_reduction 'Bruker SAINT'
_computing_molecular_graphics 'Bruker SHELXTL'
_computing_publication_material 'Bruker SHELXTL'
_computing_structure_refinement 'SHELXL-97 (Sheldrick, 1997)'
_computing_structure_solution 'SHELXS-97 (Sheldrick, 1990)'
_diffrn_ambient_temperature 293(2)
_diffrn_measured_fraction_theta_full 0.997
_diffrn_measured_fraction_theta_max 0.997
_diffrn_measurement_device_type 'CCD area detector'
_diffrn_measurement_method 'phi and omega scans'
_diffrn_radiation_monochromator graphite
_diffrn_radiation_source 'fine-focus sealed tube'
_diffrn_radiation_type MoK\a
_diffrn_radiation_wavelength 0.71073
_diffrn_reflns_av_R_equivalents 0.0373
_diffrn_reflns_av_sigmaI/netI 0.0374
_diffrn_reflns_limit_h_max 20
_diffrn_reflns_limit_h_min -20
_diffrn_reflns_limit_k_max 16
_diffrn_reflns_limit_k_min -14
_diffrn_reflns_limit_l_max 21
_diffrn_reflns_limit_l_min -20
_diffrn_reflns_number 24812
_diffrn_reflns_theta_full 27.44
_diffrn_reflns_theta_max 27.44
_diffrn_reflns_theta_min 1.65
_exptl_absorpt_coefficient_mu 1.857
_exptl_absorpt_correction_T_max 0.8360
_exptl_absorpt_correction_T_min 0.8079
_exptl_absorpt_correction_type multi-scan
_exptl_crystal_colour blue
_exptl_crystal_density_diffrn 1.370
_exptl_crystal_density_method 'not measured'
_exptl_crystal_description block
_exptl_crystal_F_000 1252
_exptl_crystal_size_max 0.12
_exptl_crystal_size_mid 0.11
_exptl_crystal_size_min 0.10
_refine_diff_density_max 0.718
_refine_diff_density_min -0.388
_refine_diff_density_rms 0.070
_refine_ls_extinction_method none
_refine_ls_goodness_of_fit_ref 1.048
_refine_ls_hydrogen_treatment constr
_refine_ls_matrix_type full
_refine_ls_number_parameters 308
_refine_ls_number_reflns 6720
_refine_ls_number_restraints 0
_refine_ls_restrained_S_all 1.048
_refine_ls_R_factor_all 0.0483
_refine_ls_R_factor_gt 0.0276
_refine_ls_shift/su_max 0.001
_refine_ls_shift/su_mean 0.000
_refine_ls_structure_factor_coef Fsqd
_refine_ls_weighting_details 'calc w=1/[\s^2^(Fo^2^)+(0.0286P)^2^+0.3366P] where P=(Fo^2^+2Fc^2^)/3'
_refine_ls_weighting_scheme calc
_refine_ls_wR_factor_gt 0.0598
_refine_ls_wR_factor_ref 0.0666
_reflns_number_gt 5072
_reflns_number_total 6720
_reflns_threshold_expression >2sigma(I)
_cod_data_source_file c5dt03214h2.cif
_cod_data_source_block 130411a_0m
_cod_depositor_comments
;
The following automatic conversions were performed:

'_symmetry_cell_setting' value 'Monoclinic' changed to 'monoclinic'
according to
/usr/data/users/saulius/crontab/automatic-downloads/rss-feeds/RSC/lib/dictionaries/cif_core.dic
dictionary named 'cif_core.dic' version 2.4.2 from 2011-04-26.

Automatic conversion script
Id: cif_fix_values 3271 2015-04-21 07:52:19Z andrius 

 Adding full bibliography for 7036992--7037001.cif.
;
_cod_original_sg_symbol_H-M P2/c
_cod_database_code 7036995

loop_
_symmetry_equiv_pos_as_xyz
'x, y, z'
'-x, y, -z+1/2'
'-x, -y, -z'
'x, -y, z-1/2'

loop_
_atom_site_label
_atom_site_type_symbol
_atom_site_fract_x
_atom_site_fract_y
_atom_site_fract_z
_atom_site_U_iso_or_equiv
_atom_site_adp_type
_atom_site_occupancy
_atom_site_symmetry_multiplicity
_atom_site_calc_flag
_atom_site_refinement_flags
C1 C 0.47591(19) 0.3486(2) 0.11889(19) 0.0406(7) Uani 1 1 d .
N1 N 0.51043(16) 0.25309(19) 0.16407(16) 0.0401(6) Uani 1 1 d .
Nd1 Nd 0.348667(10) 0.285853(12) 0.186540(10) 0.03692(6) Uani 1 1 d .
Si1 Si 0.17834(7) 0.08920(8) 0.15034(7) 0.0593(3) Uani 1 1 d .
C2 C 0.3936(2) 0.3342(3) 0.0407(2) 0.0475(7) Uani 1 1 d .
H2 H 0.3565 0.3880 0.0019 0.057 Uiso 1 1 calc R
N2 N 0.37176(16) 0.42944(19) 0.27733(16) 0.0410(6) Uani 1 1 d .
Si2 Si 0.11544(6) 0.30898(9) 0.05981(7) 0.0596(3) Uani 1 1 d .
C3 C 0.3763(2) 0.2211(3) 0.0312(2) 0.0464(7) Uani 1 1 d .
N3 N 0.19773(17) 0.2194(2) 0.12976(17) 0.0487(6) Uani 1 1 d .
C4 C 0.4494(2) 0.1734(2) 0.1082(2) 0.0417(7) Uani 1 1 d .
C5 C 0.4545(3) 0.0610(3) 0.1193(2) 0.0600(9) Uani 1 1 d .
H5 H 0.5007 0.0292 0.1708 0.072 Uiso 1 1 calc R
C6 C 0.3882(3) -0.0007(3) 0.0509(3) 0.0741(11) Uani 1 1 d .
H6 H 0.3913 -0.0756 0.0558 0.089 Uiso 1 1 calc R
C7 C 0.3170(3) 0.0464(3) -0.0248(3) 0.0768(12) Uani 1 1 d .
H7 H 0.2734 0.0022 -0.0692 0.092 Uiso 1 1 calc R
C8 C 0.3093(2) 0.1544(3) -0.0356(2) 0.0637(10) Uani 1 1 d .
H8 H 0.2605 0.1845 -0.0864 0.076 Uiso 1 1 calc R
C9 C 0.5305(2) 0.4517(2) 0.1570(2) 0.0476(7) Uani 1 1 d .
H9A H 0.5302 0.4951 0.1090 0.057 Uiso 1 1 calc R
H9B H 0.4997 0.4930 0.1851 0.057 Uiso 1 1 calc R
C10 C 0.3023(2) 0.4909(2) 0.28932(18) 0.0416(7) Uani 1 1 d .
C11 C 0.2495(2) 0.4416(3) 0.3274(2) 0.0493(8) Uani 1 1 d .
C12 C 0.1764(3) 0.4988(3) 0.3302(2) 0.0671(10) Uani 1 1 d .
H12 H 0.1403 0.4660 0.3538 0.080 Uiso 1 1 calc R
C13 C 0.1559(3) 0.6027(4) 0.2992(2) 0.0730(12) Uani 1 1 d .
H13 H 0.1057 0.6392 0.3008 0.088 Uiso 1 1 calc R
C14 C 0.2095(2) 0.6523(3) 0.2660(2) 0.0627(9) Uani 1 1 d .
H14 H 0.1963 0.7235 0.2466 0.075 Uiso 1 1 calc R
C15 C 0.2833(2) 0.5988(3) 0.2607(2) 0.0493(8) Uani 1 1 d .
C16 C 0.2746(3) 0.3296(3) 0.3684(2) 0.0639(10) Uani 1 1 d .
H16 H 0.2934 0.2857 0.3309 0.077 Uiso 1 1 calc R
C17 C 0.3595(3) 0.3358(4) 0.4621(3) 0.0824(12) Uani 1 1 d .
H17A H 0.4119 0.3692 0.4583 0.124 Uiso 1 1 calc R
H17B H 0.3769 0.2643 0.4860 0.124 Uiso 1 1 calc R
H17C H 0.3426 0.3779 0.5004 0.124 Uiso 1 1 calc R
C18 C 0.1941(3) 0.2715(4) 0.3754(3) 0.0933(14) Uani 1 1 d .
H18A H 0.1805 0.3074 0.4185 0.140 Uiso 1 1 calc R
H18B H 0.2122 0.1981 0.3936 0.140 Uiso 1 1 calc R
H18C H 0.1388 0.2723 0.3183 0.140 Uiso 1 1 calc R
C19 C 0.3440(3) 0.6597(3) 0.2286(2) 0.0655(10) Uani 1 1 d .
H19 H 0.3820 0.6065 0.2162 0.079 Uiso 1 1 calc R
C20 C 0.4125(3) 0.7352(3) 0.3024(3) 0.0848(13) Uani 1 1 d .
H20A H 0.3771 0.7870 0.3171 0.127 Uiso 1 1 calc R
H20B H 0.4517 0.7722 0.2817 0.127 Uiso 1 1 calc R
H20C H 0.4516 0.6934 0.3544 0.127 Uiso 1 1 calc R
C21 C 0.2855(4) 0.7228(3) 0.1422(3) 0.0982(17) Uani 1 1 d .
H21A H 0.2436 0.6742 0.0969 0.147 Uiso 1 1 calc R
H21B H 0.3272 0.7562 0.1227 0.147 Uiso 1 1 calc R
H21C H 0.2492 0.7774 0.1530 0.147 Uiso 1 1 calc R
C22 C 0.2947(3) 0.0403(3) 0.2395(3) 0.0876(13) Uani 1 1 d .
H22A H 0.3404 0.0405 0.2173 0.131 Uiso 1 1 calc R
H22B H 0.2877 -0.0319 0.2565 0.131 Uiso 1 1 calc R
H22C H 0.3158 0.0871 0.2904 0.131 Uiso 1 1 calc R
C23 C 0.0874(3) 0.0700(4) 0.1895(3) 0.1064(17) Uani 1 1 d .
H23A H 0.1075 0.1058 0.2458 0.160 Uiso 1 1 calc R
H23B H 0.0795 -0.0058 0.1964 0.160 Uiso 1 1 calc R
H23C H 0.0283 0.1001 0.1465 0.160 Uiso 1 1 calc R
C24 C 0.1428(3) -0.0019(3) 0.0517(3) 0.0820(12) Uani 1 1 d .
H24A H 0.0879 0.0271 0.0020 0.123 Uiso 1 1 calc R
H24B H 0.1286 -0.0724 0.0660 0.123 Uiso 1 1 calc R
H24C H 0.1938 -0.0071 0.0364 0.123 Uiso 1 1 calc R
C25 C 0.0333(3) 0.3591(5) 0.1019(3) 0.1100(18) Uani 1 1 d .
H25A H -0.0001 0.2991 0.1102 0.165 Uiso 1 1 calc R
H25B H -0.0112 0.4084 0.0594 0.165 Uiso 1 1 calc R
H25C H 0.0688 0.3955 0.1578 0.165 Uiso 1 1 calc R
C26 C 0.0436(3) 0.2570(4) -0.0562(3) 0.0989(16) Uani 1 1 d .
H26A H 0.0848 0.2250 -0.0770 0.148 Uiso 1 1 calc R
H26B H 0.0093 0.3156 -0.0948 0.148 Uiso 1 1 calc R
H26C H -0.0002 0.2035 -0.0564 0.148 Uiso 1 1 calc R
C27 C 0.1819(2) 0.4297(3) 0.0511(2) 0.0667(10) Uani 1 1 d .
H27A H 0.2242 0.4553 0.1098 0.100 Uiso 1 1 calc R
H27B H 0.1380 0.4859 0.0184 0.100 Uiso 1 1 calc R
H27C H 0.2176 0.4098 0.0205 0.100 Uiso 1 1 calc R

loop_
_atom_site_aniso_label
_atom_site_aniso_U_11
_atom_site_aniso_U_22
_atom_site_aniso_U_33
_atom_site_aniso_U_23
_atom_site_aniso_U_13
_atom_site_aniso_U_12
C1 0.0388(15) 0.0387(17) 0.0467(17) 0.0008(14) 0.0217(14) -0.0007(13)
N1 0.0388(13) 0.0361(13) 0.0443(14) -0.0038(11) 0.0183(12) -0.0022(10)
Nd1 0.03133(8) 0.03629(9) 0.04259(10) -0.00015(8) 0.01655(7) 0.00026(7)
Si1 0.0523(5) 0.0575(6) 0.0622(6) 0.0004(5) 0.0215(5) -0.0179(5)
C2 0.0419(17) 0.0522(19) 0.0457(18) 0.0058(15) 0.0178(15) -0.0003(15)
N2 0.0371(13) 0.0404(14) 0.0450(14) -0.0002(11) 0.0184(11) 0.0081(11)
Si2 0.0354(5) 0.0796(7) 0.0549(6) 0.0142(5) 0.0131(4) 0.0057(4)
C3 0.0482(17) 0.0522(19) 0.0408(17) -0.0061(16) 0.0222(14) -0.0093(15)
N3 0.0360(13) 0.0535(17) 0.0506(16) 0.0038(13) 0.0147(12) -0.0039(12)
C4 0.0414(16) 0.0402(16) 0.0447(17) -0.0079(14) 0.0207(14) -0.0055(13)
C5 0.062(2) 0.044(2) 0.069(2) -0.0065(17) 0.0259(19) -0.0048(17)
C6 0.093(3) 0.048(2) 0.078(3) -0.023(2) 0.037(3) -0.022(2)
C7 0.086(3) 0.078(3) 0.056(2) -0.026(2) 0.024(2) -0.034(2)
C8 0.061(2) 0.080(3) 0.0419(19) -0.0081(19) 0.0165(17) -0.020(2)
C9 0.0443(17) 0.0397(17) 0.058(2) 0.0001(15) 0.0228(16) -0.0035(14)
C10 0.0420(16) 0.0438(17) 0.0369(16) -0.0007(13) 0.0165(14) 0.0077(13)
C11 0.0518(18) 0.055(2) 0.0446(18) -0.0006(15) 0.0254(16) 0.0045(15)
C12 0.066(2) 0.080(3) 0.071(3) -0.010(2) 0.045(2) 0.002(2)
C13 0.062(2) 0.088(3) 0.076(3) -0.010(2) 0.039(2) 0.024(2)
C14 0.069(2) 0.057(2) 0.060(2) 0.0031(18) 0.0280(19) 0.0271(19)
C15 0.060(2) 0.0483(19) 0.0424(18) 0.0023(14) 0.0264(16) 0.0176(16)
C16 0.085(3) 0.059(2) 0.067(2) 0.0044(19) 0.053(2) 0.002(2)
C17 0.080(3) 0.091(3) 0.078(3) 0.033(3) 0.037(2) 0.011(2)
C18 0.101(4) 0.092(3) 0.091(3) 0.009(3) 0.048(3) -0.027(3)
C19 0.095(3) 0.047(2) 0.072(2) 0.0128(19) 0.053(2) 0.023(2)
C20 0.099(3) 0.065(3) 0.105(4) 0.002(3) 0.059(3) -0.007(2)
C21 0.166(5) 0.063(3) 0.088(3) 0.024(2) 0.077(4) 0.027(3)
C22 0.091(3) 0.060(3) 0.080(3) 0.017(2) 0.012(3) -0.003(2)
C23 0.110(4) 0.116(4) 0.119(4) -0.025(3) 0.075(3) -0.055(3)
C24 0.072(3) 0.074(3) 0.092(3) -0.017(2) 0.031(2) -0.023(2)
C25 0.068(3) 0.155(5) 0.119(4) 0.043(4) 0.053(3) 0.050(3)
C26 0.071(3) 0.114(4) 0.071(3) 0.016(3) -0.002(2) -0.017(3)
C27 0.064(2) 0.064(2) 0.059(2) 0.0171(19) 0.0172(19) 0.0152(19)

loop_
_atom_type_symbol
_atom_type_description
_atom_type_scat_dispersion_real
_atom_type_scat_dispersion_imag
_atom_type_scat_source
C C 0.0033 0.0016 'International Tables Vol C Tables 4.2.6.8 and 6.1.1.4'
H H 0.0000 0.0000 'International Tables Vol C Tables 4.2.6.8 and 6.1.1.4'
N N 0.0061 0.0033 'International Tables Vol C Tables 4.2.6.8 and 6.1.1.4'
Si Si 0.0817 0.0704 'International Tables Vol C Tables 4.2.6.8 and 6.1.1.4'
Nd Nd -0.1943 3.0179 'International Tables Vol C Tables 4.2.6.8 and 6.1.1.4'

loop_
_geom_angle_atom_site_label_1
_geom_angle_atom_site_label_2
_geom_angle_atom_site_label_3
_geom_angle
_geom_angle_site_symmetry_1
_geom_angle_site_symmetry_3
N1 C1 C2 112.3(3) . .
N1 C1 C9 119.0(3) . .
C2 C1 C9 128.7(3) . .
N1 C1 Nd1 73.78(14) . .
C2 C1 Nd1 79.01(16) . .
C9 C1 Nd1 115.76(18) . .
C1 N1 C4 104.8(2) . .
C1 N1 Nd1 111.14(18) . 2_655
C4 N1 Nd1 144.0(2) . 2_655
C1 N1 Nd1 78.07(15) . .
C4 N1 Nd1 78.29(15) . .
Nd1 N1 Nd1 106.99(8) 2_655 .
N2 Nd1 N3 112.13(9) . .
N2 Nd1 N1 69.91(8) . 2_655
N3 Nd1 N1 129.81(8) . 2_655
N2 Nd1 N1 109.43(7) . .
N3 Nd1 N1 138.13(8) . .
N1 Nd1 N1 70.20(9) 2_655 .
N2 Nd1 C1 97.67(8) . .
N3 Nd1 C1 137.04(9) . .
N1 Nd1 C1 88.55(8) 2_655 .
N1 Nd1 C1 28.15(7) . .
N2 Nd1 C4 137.96(8) . .
N3 Nd1 C4 109.60(9) . .
N1 Nd1 C4 87.34(8) 2_655 .
N1 Nd1 C4 28.59(7) . .
C1 Nd1 C4 45.24(8) . .
N2 Nd1 C2 112.52(9) . .
N3 Nd1 C2 109.74(9) . .
N1 Nd1 C2 115.14(8) 2_655 .
N1 Nd1 C2 47.05(8) . .
C1 Nd1 C2 27.56(8) . .
C4 Nd1 C2 45.96(9) . .
N2 Nd1 C3 140.14(8) . .
N3 Nd1 C3 95.05(9) . .
N1 Nd1 C3 114.54(8) 2_655 .
N1 Nd1 C3 47.15(8) . .
C1 Nd1 C3 45.33(8) . .
C4 Nd1 C3 28.02(8) . .
C2 Nd1 C3 27.91(8) . .
N3 Si1 C23 115.84(19) . .
N3 Si1 C24 113.37(16) . .
C23 Si1 C24 105.87(18) . .
N3 Si1 C22 105.32(15) . .
C23 Si1 C22 108.5(2) . .
C24 Si1 C22 107.62(19) . .
C1 C2 C3 106.6(3) . .
C1 C2 Nd1 73.43(16) . .
C3 C2 Nd1 77.58(17) . .
C1 C2 H2 126.7 . .
C3 C2 H2 126.7 . .
Nd1 C2 H2 114.7 . .
C10 N2 C9 114.5(2) . 2_655
C10 N2 Nd1 128.15(18) . .
C9 N2 Nd1 116.44(17) 2_655 .
N3 Si2 C25 113.79(17) . .
N3 Si2 C26 113.91(19) . .
C25 Si2 C26 108.4(2) . .
N3 Si2 C27 106.85(14) . .
C25 Si2 C27 106.7(2) . .
C26 Si2 C27 106.69(19) . .
C8 C3 C4 119.4(3) . .
C8 C3 C2 134.8(3) . .
C4 C3 C2 105.8(3) . .
C8 C3 Nd1 120.0(2) . .
C4 C3 Nd1 72.21(16) . .
C2 C3 Nd1 74.51(17) . .
Si1 N3 Si2 126.90(15) . .
Si1 N3 Nd1 120.47(13) . .
Si2 N3 Nd1 112.32(12) . .
C5 C4 N1 129.0(3) . .
C5 C4 C3 120.7(3) . .
N1 C4 C3 110.3(3) . .
C5 C4 Nd1 115.5(2) . .
N1 C4 Nd1 73.12(15) . .
C3 C4 Nd1 79.76(17) . .
C6 C5 C4 117.6(3) . .
C6 C5 H5 121.2 . .
C4 C5 H5 121.2 . .
C5 C6 C7 121.6(4) . .
C5 C6 H6 119.2 . .
C7 C6 H6 119.2 . .
C8 C7 C6 121.8(4) . .
C8 C7 H7 119.1 . .
C6 C7 H7 119.1 . .
C7 C8 C3 119.0(4) . .
C7 C8 H8 120.5 . .
C3 C8 H8 120.5 . .
N2 C9 C1 111.5(2) 2_655 .
N2 C9 H9A 109.3 2_655 .
C1 C9 H9A 109.3 . .
N2 C9 H9B 109.3 2_655 .
C1 C9 H9B 109.3 . .
H9A C9 H9B 108.0 . .
C15 C10 C11 119.2(3) . .
C15 C10 N2 121.0(3) . .
C11 C10 N2 119.8(3) . .
C12 C11 C10 118.9(3) . .
C12 C11 C16 120.1(3) . .
C10 C11 C16 121.0(3) . .
C13 C12 C11 121.6(3) . .
C13 C12 H12 119.2 . .
C11 C12 H12 119.2 . .
C14 C13 C12 119.7(3) . .
C14 C13 H13 120.2 . .
C12 C13 H13 120.2 . .
C13 C14 C15 121.4(3) . .
C13 C14 H14 119.3 . .
C15 C14 H14 119.3 . .
C14 C15 C10 119.1(3) . .
C14 C15 C19 119.1(3) . .
C10 C15 C19 121.7(3) . .
C11 C16 C18 114.3(3) . .
C11 C16 C17 110.2(3) . .
C18 C16 C17 108.5(3) . .
C11 C16 H16 107.9 . .
C18 C16 H16 107.9 . .
C17 C16 H16 107.9 . .
C16 C17 H17A 109.5 . .
C16 C17 H17B 109.5 . .
H17A C17 H17B 109.5 . .
C16 C17 H17C 109.5 . .
H17A C17 H17C 109.5 . .
H17B C17 H17C 109.5 . .
C16 C18 H18A 109.5 . .
C16 C18 H18B 109.5 . .
H18A C18 H18B 109.5 . .
C16 C18 H18C 109.5 . .
H18A C18 H18C 109.5 . .
H18B C18 H18C 109.5 . .
C15 C19 C21 112.8(3) . .
C15 C19 C20 110.2(3) . .
C21 C19 C20 110.8(3) . .
C15 C19 H19 107.6 . .
C21 C19 H19 107.6 . .
C20 C19 H19 107.6 . .
C19 C20 H20A 109.5 . .
C19 C20 H20B 109.5 . .
H20A C20 H20B 109.5 . .
C19 C20 H20C 109.5 . .
H20A C20 H20C 109.5 . .
H20B C20 H20C 109.5 . .
C19 C21 H21A 109.5 . .
C19 C21 H21B 109.5 . .
H21A C21 H21B 109.5 . .
C19 C21 H21C 109.5 . .
H21A C21 H21C 109.5 . .
H21B C21 H21C 109.5 . .
Si1 C22 H22A 109.5 . .
Si1 C22 H22B 109.5 . .
H22A C22 H22B 109.5 . .
Si1 C22 H22C 109.5 . .
H22A C22 H22C 109.5 . .
H22B C22 H22C 109.5 . .
Si1 C23 H23A 109.5 . .
Si1 C23 H23B 109.5 . .
H23A C23 H23B 109.5 . .
Si1 C23 H23C 109.5 . .
H23A C23 H23C 109.5 . .
H23B C23 H23C 109.5 . .
Si1 C24 H24A 109.5 . .
Si1 C24 H24B 109.5 . .
H24A C24 H24B 109.5 . .
Si1 C24 H24C 109.5 . .
H24A C24 H24C 109.5 . .
H24B C24 H24C 109.5 . .
Si2 C25 H25A 109.5 . .
Si2 C25 H25B 109.5 . .
H25A C25 H25B 109.5 . .
Si2 C25 H25C 109.5 . .
H25A C25 H25C 109.5 . .
H25B C25 H25C 109.5 . .
Si2 C26 H26A 109.5 . .
Si2 C26 H26B 109.5 . .
H26A C26 H26B 109.5 . .
Si2 C26 H26C 109.5 . .
H26A C26 H26C 109.5 . .
H26B C26 H26C 109.5 . .
Si2 C27 H27A 109.5 . .
Si2 C27 H27B 109.5 . .
H27A C27 H27B 109.5 . .
Si2 C27 H27C 109.5 . .
H27A C27 H27C 109.5 . .
H27B C27 H27C 109.5 . .

loop_
_geom_bond_atom_site_label_1
_geom_bond_atom_site_label_2
_geom_bond_distance
_geom_bond_site_symmetry_2
C1 N1 1.377(4) .
C1 C2 1.378(4) .
C1 C9 1.511(4) .
C1 Nd1 2.855(3) .
N1 C4 1.401(4) .
N1 Nd1 2.519(2) 2_655
N1 Nd1 2.802(2) .
Nd1 N2 2.263(2) .
Nd1 N3 2.292(2) .
Nd1 N1 2.519(2) 2_655
Nd1 C4 2.867(3) .
Nd1 C2 2.924(3) .
Nd1 C3 2.963(3) .
Si1 N3 1.706(3) .
Si1 C23 1.865(4) .
Si1 C24 1.870(4) .
Si1 C22 1.870(4) .
C2 C3 1.420(4) .
C2 H2 0.9300 .
N2 C10 1.432(3) .
N2 C9 1.463(4) 2_655
Si2 N3 1.707(3) .
Si2 C25 1.859(4) .
Si2 C26 1.869(4) .
Si2 C27 1.877(4) .
C3 C8 1.408(4) .
C3 C4 1.415(4) .
C4 C5 1.400(4) .
C5 C6 1.381(5) .
C5 H5 0.9300 .
C6 C7 1.386(5) .
C6 H6 0.9300 .
C7 C8 1.348(5) .
C7 H7 0.9300 .
C8 H8 0.9300 .
C9 N2 1.463(4) 2_655
C9 H9A 0.9700 .
C9 H9B 0.9700 .
C10 C15 1.404(4) .
C10 C11 1.412(4) .
C11 C12 1.382(4) .
C11 C16 1.518(5) .
C12 C13 1.369(5) .
C12 H12 0.9300 .
C13 C14 1.364(5) .
C13 H13 0.9300 .
C14 C15 1.388(4) .
C14 H14 0.9300 .
C15 C19 1.509(5) .
C16 C18 1.521(5) .
C16 C17 1.538(5) .
C16 H16 0.9800 .
C17 H17A 0.9600 .
C17 H17B 0.9600 .
C17 H17C 0.9600 .
C18 H18A 0.9600 .
C18 H18B 0.9600 .
C18 H18C 0.9600 .
C19 C21 1.533(5) .
C19 C20 1.537(6) .
C19 H19 0.9800 .
C20 H20A 0.9600 .
C20 H20B 0.9600 .
C20 H20C 0.9600 .
C21 H21A 0.9600 .
C21 H21B 0.9600 .
C21 H21C 0.9600 .
C22 H22A 0.9600 .
C22 H22B 0.9600 .
C22 H22C 0.9600 .
C23 H23A 0.9600 .
C23 H23B 0.9600 .
C23 H23C 0.9600 .
C24 H24A 0.9600 .
C24 H24B 0.9600 .
C24 H24C 0.9600 .
C25 H25A 0.9600 .
C25 H25B 0.9600 .
C25 H25C 0.9600 .
C26 H26A 0.9600 .
C26 H26B 0.9600 .
C26 H26C 0.9600 .
C27 H27A 0.9600 .
C27 H27B 0.9600 .
C27 H27C 0.9600 .
